data_7010983
loop_
_publ_author_name
'Paul A. Cameron'
'Vernon C. Gibson'
'Carl Redshaw'
'John A. Segal'
'Andrew J. P. White'
'David J. Williams'

_publ_section_title
;
 Synthesis and characterisation of neutral and cationic alkyl aluminium
 complexes bearing N,O-Schiff base chelates with pendant donor arms
;
_journal_issue 3
_journal_name_full 'J. Chem. Soc., Dalton Trans.'
_journal_page_first 415
_journal_page_last 422
_journal_paper_doi 10.1039/b106131n
_journal_year 2002
_chemical_formula_sum 'C36 H42.5 Al N1.5 O P'
_chemical_formula_weight 570.16
_chemical_name_systematic
; 
? 
;
_space_group_IT_number 14
_symmetry_cell_setting monoclinic
_symmetry_space_group_name_Hall '-P 2yn'
_symmetry_space_group_name_H-M 'P 1 21/n 1'
_atom_sites_solution_hydrogens geom
_atom_sites_solution_primary direct
_atom_sites_solution_secondary difmap
_audit_creation_method SHELXL
_cell_angle_alpha 90.00
_cell_angle_beta 108.813(5)
_cell_angle_gamma 90.00
_cell_formula_units_Z 4
_cell_length_a 15.3292(11)
_cell_length_b 13.3657(8)
_cell_length_c 17.5748(8)
_cell_measurement_reflns_used 62
_cell_measurement_temperature 293(2)
_cell_measurement_theta_max 25.03
_cell_measurement_theta_min 4.20
_cell_volume 3408.5(4)
_computing_cell_refinement 'Siemens XSCANS'
_computing_data_collection 'Siemens XSCANS'
_computing_data_reduction 'Siemens SHELXTL'
_computing_molecular_graphics 'Siemens SHELXTL'
_computing_publication_material 'Siemens SHELXTL'
_computing_structure_refinement 'SHELXL-93 (Sheldrick, 1993)'
_computing_structure_solution 'SHELXS-86 (Sheldrick, 1990)'
_diffrn_ambient_temperature 293(2)
_diffrn_measurement_device 'Siemens P4'
_diffrn_measurement_method '\w scans'
_diffrn_radiation_monochromator graphite
_diffrn_radiation_source 'fine-focus sealed tube'
_diffrn_radiation_type CuK\a
_diffrn_radiation_wavelength 1.54178
_diffrn_reflns_av_R_equivalents 0.0498
_diffrn_reflns_av_sigmaI/netI 0.0782
_diffrn_reflns_limit_h_max 0
_diffrn_reflns_limit_h_min -17
_diffrn_reflns_limit_k_max 0
_diffrn_reflns_limit_k_min -15
_diffrn_reflns_limit_l_max 19
_diffrn_reflns_limit_l_min -18
_diffrn_reflns_number 5228
_diffrn_reflns_theta_max 60.00
_diffrn_reflns_theta_min 3.33
_diffrn_standards_interval_count 97
_diffrn_standards_number 3
_exptl_absorpt_coefficient_mu 1.165
_exptl_absorpt_correction_type none
_exptl_crystal_colour Yellow
_exptl_crystal_density_diffrn 1.111
_exptl_crystal_description prisms
_exptl_crystal_F_000 1220
_exptl_crystal_size_max 0.30
_exptl_crystal_size_mid 0.30
_exptl_crystal_size_min 0.23
_refine_diff_density_max 0.260
_refine_diff_density_min -0.217
_refine_diff_density_rms 0.053
_refine_ls_extinction_coef 0.00015(13)
_refine_ls_extinction_expression Fc^*^=kFc[1+0.001xFc^2^\l^3^/sin(2\q)]^-1/4^
_refine_ls_extinction_method SHELXL
_refine_ls_goodness_of_fit_all 1.024
_refine_ls_goodness_of_fit_obs 1.108
_refine_ls_matrix_type full
_refine_ls_number_parameters 359
_refine_ls_number_reflns 4453
_refine_ls_number_restraints 30
_refine_ls_restrained_S_all 1.060
_refine_ls_restrained_S_obs 1.107
_refine_ls_R_factor_all 0.1164
_refine_ls_R_factor_obs 0.0694
_refine_ls_shift/esd_max 0.000
_refine_ls_shift/esd_mean 0.000
_refine_ls_structure_factor_coef Fsqd
_refine_ls_weighting_details 'w=1/[\s^2^(Fo^2^)+(0.1019P)^2^+0.0000P] where P=(Fo^2^+2Fc^2^)/3'
_refine_ls_weighting_scheme calc
_refine_ls_wR_factor_all 0.2026
_refine_ls_wR_factor_obs 0.1669
_reflns_number_observed 3187
_reflns_number_total 5019
_reflns_observed_criterion >2sigma(I)
_cod_data_source_file b106131n.txt
_cod_data_source_block VG9871
_cod_depositor_comments
;
The following automatic conversions were performed:
'_symmetry_cell_setting' value 'Monoclinic' changed to 'monoclinic'
according to '/home/saulius/struct/CIF-dictionaries/cif_core.dic'
dictionary named 'cif_core.dic' version 2.4.1 from 2010-06-29.

Automatic conversion script
Id: cif_fix_enum 1527 2010-12-29 10:47:43Z saulius 

The following automatic conversions were performed:

'_refine_ls_weighting_scheme' value 'calc
w=1/[\s^2^(Fo^2^)+(0.1019P)^2^+0.0000P] where P=(Fo^2^+2Fc^2^)/3' was
changed to 'calc'. New tag '_refine_ls_weighting_details' was
created. The value of the new tag was set to
'w=1/[\s^2^(Fo^2^)+(0.1019P)^2^+0.0000P] where P=(Fo^2^+2Fc^2^)/3'.

Automatic conversion script
Id: cif_fix_values 3143 2015-03-26 13:38:13Z robertas 
;
_cod_original_sg_symbol_H-M P2(1)/n
_cod_original_formula_sum 'C36 H42.50 N1.50 O P Al'
_cod_database_code 7010983

loop_
_symmetry_equiv_pos_as_xyz
'x, y, z'
'-x+1/2, y+1/2, -z+1/2'
'-x, -y, -z'
'x-1/2, -y-1/2, z-1/2'

loop_
_atom_site_aniso_label
_atom_site_aniso_U_11
_atom_site_aniso_U_22
_atom_site_aniso_U_33
_atom_site_aniso_U_23
_atom_site_aniso_U_13
_atom_site_aniso_U_12
Al 0.0395(6) 0.0500(7) 0.0453(6) 0.0022(5) 0.0021(5) -0.0012(5)
P 0.0423(5) 0.0439(6) 0.0628(6) -0.0014(5) 0.0197(5) -0.0009(4)
O 0.053(2) 0.043(2) 0.064(2) 0.0003(14) -0.0070(14) 0.0027(14)
N 0.039(2) 0.040(2) 0.046(2) -0.0043(14) 0.0093(14) -0.0002(14)
C1 0.051(3) 0.089(4) 0.112(5) 0.037(4) 0.013(3) 0.014(3)
C2 0.135(6) 0.087(4) 0.070(4) -0.007(3) 0.044(4) -0.025(4)
C3 0.041(2) 0.046(2) 0.041(2) -0.002(2) 0.002(2) 0.001(2)
C4 0.051(2) 0.040(2) 0.047(2) 0.002(2) 0.007(2) -0.006(2)
C5 0.046(2) 0.043(2) 0.052(2) -0.005(2) 0.011(2) -0.012(2)
C6 0.039(2) 0.049(2) 0.043(2) -0.001(2) 0.007(2) -0.003(2)
C7 0.040(2) 0.046(2) 0.040(2) 0.002(2) 0.008(2) 0.000(2)
C8 0.043(2) 0.037(2) 0.038(2) -0.006(2) 0.010(2) -0.001(2)
C9 0.039(2) 0.040(2) 0.042(2) -0.001(2) 0.007(2) 0.002(2)
C10 0.040(2) 0.045(2) 0.041(2) -0.003(2) 0.009(2) -0.002(2)
C11 0.042(2) 0.061(3) 0.057(2) -0.013(2) 0.014(2) -0.003(2)
C12 0.046(2) 0.073(3) 0.070(3) -0.019(3) 0.020(2) -0.018(2)
C13 0.068(3) 0.057(3) 0.077(3) -0.024(2) 0.030(3) -0.025(2)
C14 0.060(3) 0.045(2) 0.066(3) -0.015(2) 0.029(2) -0.012(2)
C15 0.042(2) 0.044(2) 0.045(2) -0.007(2) 0.012(2) 0.000(2)
C16 0.072(3) 0.042(2) 0.071(3) 0.005(2) 0.006(2) -0.003(2)
C17 0.077(4) 0.070(3) 0.089(4) 0.035(3) 0.014(3) -0.004(3)
C18 0.086(4) 0.056(3) 0.094(4) 0.000(3) 0.018(3) 0.017(3)
C19 0.106(5) 0.047(3) 0.127(6) 0.005(3) -0.013(4) -0.016(3)
C20 0.041(2) 0.072(3) 0.053(2) 0.000(2) 0.001(2) -0.009(2)
C21 0.036(4) 0.137(9) 0.087(6) 0.024(6) 0.002(4) -0.021(4)
C22 0.055(4) 0.189(12) 0.043(4) -0.039(5) -0.012(3) 0.019(6)
C23 0.053(4) 0.090(6) 0.101(7) 0.022(5) -0.029(4) 0.003(4)
C24 0.048(3) 0.114(6) 0.110(5) -0.004(4) 0.008(3) 0.005(3)
C25 0.076(4) 0.133(7) 0.126(7) -0.007(6) -0.010(4) 0.022(5)
C26 0.112(6) 0.119(6) 0.086(5) -0.012(5) -0.024(4) 0.044(5)
C27 0.135(7) 0.092(5) 0.074(4) 0.010(3) 0.024(4) 0.025(5)
C28 0.089(4) 0.061(3) 0.072(3) 0.003(3) 0.019(3) 0.008(3)
C29 0.051(2) 0.052(2) 0.069(3) -0.005(2) 0.014(2) 0.013(2)
C30 0.089(4) 0.070(3) 0.083(4) -0.002(3) 0.046(3) 0.017(3)
C31 0.115(5) 0.073(4) 0.127(6) -0.015(4) 0.074(5) 0.013(4)
C32 0.106(5) 0.106(5) 0.109(5) -0.038(5) 0.076(4) -0.015(4)
C33 0.119(6) 0.133(7) 0.078(4) -0.021(4) 0.053(4) -0.010(5)
C34 0.087(4) 0.088(4) 0.064(3) 0.003(3) 0.032(3) 0.008(3)
C35 0.057(2) 0.051(2) 0.061(3) 0.000(2) 0.032(2) 0.000(2)
N40 0.150(17) 0.244(28) 0.227(24) -0.071(21) 0.095(17) -0.075(19)
C41 0.145(10) 0.195(14) 0.134(9) -0.016(8) 0.067(8) -0.046(9)

loop_
_atom_site_label
_atom_site_type_symbol
_atom_site_fract_x
_atom_site_fract_y
_atom_site_fract_z
_atom_site_U_iso_or_equiv
_atom_site_thermal_displace_type
_atom_site_occupancy
_atom_site_calc_flag
_atom_site_refinement_flags
_atom_site_disorder_group
Al Al 0.53033(8) 0.44109(10) 0.18554(7) 0.0477(3) Uani 1 d . .
P P 0.33004(7) 0.70283(8) 0.14619(7) 0.0490(3) Uani 1 d . .
O O 0.4603(2) 0.3504(2) 0.1228(2) 0.0595(8) Uani 1 d . .
N N 0.4734(2) 0.5545(3) 0.1151(2) 0.0426(7) Uani 1 d . .
C1 C 0.6580(4) 0.4171(5) 0.1923(4) 0.087(2) Uani 1 d . .
H1A H 0.6616(4) 0.4078(5) 0.1393(4) 0.131 Uiso 1 calc R .
H1B H 0.6803(4) 0.3582(5) 0.2239(4) 0.131 Uiso 1 calc R .
H1C H 0.6950(4) 0.4735(5) 0.2172(4) 0.131 Uiso 1 calc R .
C2 C 0.5060(6) 0.4622(5) 0.2862(4) 0.094(2) Uani 1 d . .
H2A H 0.4412(6) 0.4732(5) 0.2754(4) 0.142 Uiso 1 calc R .
H2B H 0.5397(6) 0.5196(5) 0.3131(4) 0.142 Uiso 1 calc R .
H2C H 0.5250(6) 0.4043(5) 0.3197(4) 0.142 Uiso 1 calc R .
C3 C 0.3806(3) 0.3569(3) 0.0630(2) 0.0454(9) Uani 1 d . .
C4 C 0.3297(3) 0.2701(3) 0.0306(3) 0.0479(10) Uani 1 d . .
C5 C 0.2443(3) 0.2835(3) -0.0281(3) 0.0484(9) Uani 1 d . .
H5A H 0.2099(3) 0.2266(3) -0.0487(3) 0.058 Uiso 1 calc R .
C6 C 0.2064(3) 0.3767(3) -0.0583(2) 0.0449(9) Uani 1 d . .
C7 C 0.2607(3) 0.4595(3) -0.0292(2) 0.0432(9) Uani 1 d . .
H7A H 0.2398(3) 0.5225(3) -0.0495(2) 0.052 Uiso 1 calc R .
C8 C 0.3467(3) 0.4502(3) 0.0305(2) 0.0404(8) Uani 1 d . .
C9 C 0.3965(3) 0.5423(3) 0.0567(2) 0.0418(8) Uani 1 d . .
H9A H 0.3704(3) 0.5996(3) 0.0285(2) 0.050 Uiso 1 calc R .
C10 C 0.5058(3) 0.6541(3) 0.1359(2) 0.0427(8) Uani 1 d . .
C11 C 0.5980(3) 0.6728(4) 0.1455(3) 0.0535(11) Uani 1 d . .
H11A H 0.6352(3) 0.6220(4) 0.1368(3) 0.064 Uiso 1 calc R .
C12 C 0.6343(3) 0.7673(4) 0.1680(3) 0.0629(13) Uani 1 d . .
H12A H 0.6960(3) 0.7798(4) 0.1747(3) 0.075 Uiso 1 calc R .
C13 C 0.5800(4) 0.8421(4) 0.1806(3) 0.0656(13) Uani 1 d . .
H13A H 0.6046(4) 0.9056(4) 0.1951(3) 0.079 Uiso 1 calc R .
C14 C 0.4888(3) 0.8238(3) 0.1719(3) 0.0547(11) Uani 1 d . .
H14A H 0.4528(3) 0.8755(3) 0.1811(3) 0.066 Uiso 1 calc R .
C15 C 0.4492(3) 0.7298(3) 0.1497(2) 0.0439(9) Uani 1 d . .
C16 C 0.3664(4) 0.1655(4) 0.0610(3) 0.0655(13) Uani 1 d . .
C17 C 0.3674(4) 0.1553(5) 0.1486(4) 0.082(2) Uani 1 d . .
H17A H 0.4053(4) 0.2069(5) 0.1807(4) 0.123 Uiso 1 calc R .
H17B H 0.3918(4) 0.0910(5) 0.1691(4) 0.123 Uiso 1 calc R .
H17C H 0.3057(4) 0.1616(5) 0.1504(4) 0.123 Uiso 1 calc R .
C18 C 0.4638(4) 0.1493(4) 0.0562(4) 0.082(2) Uani 1 d . .
H18A H 0.5043(4) 0.2003(4) 0.0867(4) 0.122 Uiso 1 calc R .
H18B H 0.4618(4) 0.1528(4) 0.0011(4) 0.122 Uiso 1 calc R .
H18C H 0.4861(4) 0.0848(4) 0.0778(4) 0.122 Uiso 1 calc R .
C19 C 0.3054(5) 0.0821(4) 0.0113(5) 0.106(3) Uani 1 d . .
H19A H 0.3305(5) 0.0182(4) 0.0321(5) 0.159 Uiso 1 calc R .
H19B H 0.3032(5) 0.0877(4) -0.0437(5) 0.159 Uiso 1 calc R .
H19C H 0.2442(5) 0.0882(4) 0.0144(5) 0.159 Uiso 1 calc R .
C20 C 0.1118(3) 0.3840(4) -0.1237(3) 0.0586(11) Uani 1 d D .
C21 C 0.0392(5) 0.3270(9) -0.1004(6) 0.091(3) Uani 0.70 d PD 1
H21A H 0.0590(5) 0.2591(9) -0.0878(6) 0.137 Uiso 0.70 calc PR 1
H21B H -0.0177(5) 0.3278(9) -0.1444(6) 0.137 Uiso 0.70 calc PR 1
H21C H 0.0300(5) 0.3579(9) -0.0542(6) 0.137 Uiso 0.70 calc PR 1
C22 C 0.1204(6) 0.3398(10) -0.2019(4) 0.102(4) Uani 0.70 d PD 1
H22A H 0.1665(6) 0.3760(10) -0.2168(4) 0.153 Uiso 0.70 calc PR 1
H22B H 0.0622(6) 0.3454(10) -0.2440(4) 0.153 Uiso 0.70 calc PR 1
H22C H 0.1377(6) 0.2707(10) -0.1937(4) 0.153 Uiso 0.70 calc PR 1
C23 C 0.0797(6) 0.4911(7) -0.1434(6) 0.094(3) Uani 0.70 d PD 1
H23A H 0.1255(6) 0.5279(7) -0.1582(6) 0.141 Uiso 0.70 calc PR 1
H23B H 0.0705(6) 0.5217(7) -0.0971(6) 0.141 Uiso 0.70 calc PR 1
H23C H 0.0228(6) 0.4916(7) -0.1873(6) 0.141 Uiso 0.70 calc PR 1
C21' C 0.0601(19) 0.2842(15) -0.1336(16) 0.101(8) Uiso 0.30 d PD 2
H21D H 0.0574(19) 0.2625(15) -0.0824(16) 0.152 Uiso 0.30 calc PR 2
H21E H 0.0919(19) 0.2349(15) -0.1545(16) 0.152 Uiso 0.30 calc PR 2
H21F H -0.0013(19) 0.2927(15) -0.1702(16) 0.152 Uiso 0.30 calc PR 2
C22' C 0.1169(25) 0.4186(23) -0.2013(15) 0.135(13) Uiso 0.30 d PD 2
H22D H 0.1494(25) 0.4811(23) -0.1941(15) 0.202 Uiso 0.30 calc PR 2
H22E H 0.0557(25) 0.4276(23) -0.2381(15) 0.202 Uiso 0.30 calc PR 2
H22F H 0.1489(25) 0.3699(23) -0.2224(15) 0.202 Uiso 0.30 calc PR 2
C23' C 0.0571(26) 0.4580(21) -0.0896(22) 0.167(16) Uiso 0.30 d PD 2
H23D H 0.0547(26) 0.4339(21) -0.0389(22) 0.250 Uiso 0.30 calc PR 2
H23E H -0.0044(26) 0.4643(21) -0.1265(22) 0.250 Uiso 0.30 calc PR 2
H23F H 0.0868(26) 0.5222(21) -0.0822(22) 0.250 Uiso 0.30 calc PR 2
C24 C 0.1674(2) 0.7250(4) 0.0241(3) 0.095(2) Uani 1 d G .
H24A H 0.1435(2) 0.6934(4) 0.0601(3) 0.114 Uiso 1 calc R .
C25 C 0.1099(2) 0.7490(4) -0.0526(3) 0.122(3) Uani 1 d G .
H25A H 0.0475(2) 0.7335(6) -0.0679(4) 0.146 Uiso 1 calc R .
C26 C 0.1456(4) 0.7964(4) -0.1065(2) 0.119(3) Uani 1 d G .
H26A H 0.1071(5) 0.8124(6) -0.1579(3) 0.142 Uiso 1 calc R .
C27 C 0.2389(4) 0.8197(4) -0.0837(2) 0.103(2) Uani 1 d G .
H27A H 0.2628(5) 0.8513(5) -0.1198(3) 0.123 Uiso 1 calc R .
C28 C 0.2964(2) 0.7957(3) -0.0070(2) 0.0760(15) Uani 1 d G .
H28A H 0.3588(3) 0.8112(5) 0.0083(3) 0.091 Uiso 1 calc R .
C29 C 0.2607(2) 0.7483(3) 0.0469(2) 0.0582(11) Uani 1 d G .
C30 C 0.2694(3) 0.8901(3) 0.1903(2) 0.077(2) Uani 1 d G .
H30A H 0.2475(3) 0.9062(3) 0.1359(2) 0.092 Uiso 1 calc R .
C31 C 0.2594(3) 0.9577(2) 0.2471(3) 0.097(2) Uani 1 d G .
H31A H 0.2308(5) 1.0190(3) 0.2307(4) 0.116 Uiso 1 calc R .
C32 C 0.2921(3) 0.9336(3) 0.3283(3) 0.097(2) Uani 1 d G .
H32A H 0.2854(5) 0.9788(4) 0.3663(3) 0.116 Uiso 1 calc R .
C33 C 0.3349(3) 0.8420(4) 0.3528(2) 0.105(2) Uani 1 d G .
H33A H 0.3568(5) 0.8259(5) 0.4072(2) 0.126 Uiso 1 calc R .
C34 C 0.3449(3) 0.7744(3) 0.2961(2) 0.078(2) Uani 1 d G .
H34A H 0.3735(4) 0.7132(3) 0.3125(3) 0.093 Uiso 1 calc R .
C35 C 0.3121(2) 0.7985(2) 0.2148(2) 0.0534(10) Uani 1 d G .
N40 N -0.0937(15) 0.9003(22) -0.0461(16) 0.199(11) Uani 0.50 d P .
C41 C -0.0359(8) 0.9652(11) -0.0179(7) 0.153(4) Uani 1 d . .

loop_
_atom_type_symbol
_atom_type_description
_atom_type_scat_dispersion_real
_atom_type_scat_dispersion_imag
_atom_type_scat_source
C C 0.0181 0.0091 'International Tables Vol C Tables 4.2.6.8 and 6.1.1.4'
H H 0.0000 0.0000 'International Tables Vol C Tables 4.2.6.8 and 6.1.1.4'
N N 0.0311 0.0180 'International Tables Vol C Tables 4.2.6.8 and 6.1.1.4'
O O 0.0492 0.0322 'International Tables Vol C Tables 4.2.6.8 and 6.1.1.4'
Al Al 0.2130 0.2455 'International Tables Vol C Tables 4.2.6.8 and 6.1.1.4'
P P 0.2955 0.4335 'International Tables Vol C Tables 4.2.6.8 and 6.1.1.4'

loop_
_geom_angle_atom_site_label_1
_geom_angle_atom_site_label_2
_geom_angle_atom_site_label_3
_geom_angle
_geom_angle_site_symmetry_1
_geom_angle_site_symmetry_3
_geom_angle_publ_flag
O Al C2 114.5(3) . . ?
O Al C1 108.9(3) . . ?
C2 Al C1 116.9(3) . . ?
O Al N 94.57(14) . . ?
C2 Al N 106.5(3) . . ?
C1 Al N 113.4(2) . . ?
C29 P C35 103.3(2) . . ?
C29 P C15 103.4(2) . . ?
C35 P C15 101.4(2) . . ?
C3 O Al 132.1(3) . . ?
C9 N C10 118.1(3) . . ?
C9 N Al 120.3(3) . . ?
C10 N Al 120.6(2) . . ?
O C3 C8 120.3(4) . . ?
O C3 C4 120.8(4) . . ?
C8 C3 C4 118.9(4) . . ?
C5 C4 C3 117.3(4) . . ?
C5 C4 C16 121.7(4) . . ?
C3 C4 C16 121.0(4) . . ?
C4 C5 C6 124.7(4) . . ?
C7 C6 C5 116.4(4) . . ?
C7 C6 C20 122.6(4) . . ?
C5 C6 C20 121.0(4) . . ?
C6 C7 C8 121.1(4) . . ?
C3 C8 C7 121.3(4) . . ?
C3 C8 C9 122.8(3) . . ?
C7 C8 C9 115.9(4) . . ?
N C9 C8 127.6(4) . . ?
C11 C10 C15 120.7(4) . . ?
C11 C10 N 117.1(4) . . ?
C15 C10 N 122.2(4) . . ?
C12 C11 C10 119.8(4) . . ?
C13 C12 C11 120.3(4) . . ?
C12 C13 C14 120.2(4) . . ?
C13 C14 C15 121.7(4) . . ?
C14 C15 C10 117.4(4) . . ?
C14 C15 P 121.5(3) . . ?
C10 C15 P 121.0(3) . . ?
C19 C16 C4 112.0(4) . . ?
C19 C16 C18 106.9(5) . . ?
C4 C16 C18 111.2(4) . . ?
C19 C16 C17 108.2(5) . . ?
C4 C16 C17 108.3(5) . . ?
C18 C16 C17 110.2(5) . . ?
C21 C20 C23 109.0(6) . . ?
C22' C20 C21' 110.4(13) . . ?
C22' C20 C6 113.3(15) . . ?
C21 C20 C6 111.5(5) . . ?
C23 C20 C6 112.9(4) . . ?
C21' C20 C6 111.0(11) . . ?
C22' C20 C23' 111.0(15) . . ?
C21' C20 C23' 106.1(13) . . ?
C6 C20 C23' 104.6(16) . . ?
C21 C20 C22 109.3(7) . . ?
C23 C20 C22 105.8(7) . . ?
C6 C20 C22 108.2(4) . . ?
C25 C24 C29 120.0 . . ?
C24 C25 C26 120.0 . . ?
C27 C26 C25 120.0 . . ?
C28 C27 C26 120.0 . . ?
C27 C28 C29 120.0 . . ?
C28 C29 C24 120.0 . . ?
C28 C29 P 124.4(2) . . ?
C24 C29 P 115.3(2) . . ?
C31 C30 C35 120.0 . . ?
C30 C31 C32 120.0 . . ?
C33 C32 C31 120.0 . . ?
C34 C33 C32 120.0 . . ?
C33 C34 C35 120.0 . . ?
C34 C35 C30 120.0 . . ?
C34 C35 P 115.6(2) . . ?
C30 C35 P 124.4(2) . . ?
N40 C41 C41 175.6(25) . 3_575 ?

loop_
_geom_bond_atom_site_label_1
_geom_bond_atom_site_label_2
_geom_bond_distance
_geom_bond_site_symmetry_2
_geom_bond_publ_flag
Al O 1.754(3) . ?
Al C2 1.942(6) . ?
Al C1 1.949(6) . ?
Al N 1.973(4) . ?
P C29 1.830(3) . ?
P C35 1.838(3) . ?
P C15 1.843(4) . ?
O C3 1.333(5) . ?
N C9 1.300(5) . ?
N C10 1.426(5) . ?
C3 C8 1.400(6) . ?
C3 C4 1.411(6) . ?
C4 C5 1.392(6) . ?
C4 C16 1.537(6) . ?
C5 C6 1.406(6) . ?
C6 C7 1.380(6) . ?
C6 C20 1.535(6) . ?
C7 C8 1.402(5) . ?
C8 C9 1.443(6) . ?
C10 C11 1.391(6) . ?
C10 C15 1.404(6) . ?
C11 C12 1.387(7) . ?
C12 C13 1.363(8) . ?
C13 C14 1.378(7) . ?
C14 C15 1.396(6) . ?
C16 C19 1.535(7) . ?
C16 C18 1.537(8) . ?
C16 C17 1.540(8) . ?
C20 C22' 1.47(2) . ?
C20 C21 1.510(8) . ?
C20 C23 1.517(9) . ?
C20 C21' 1.53(2) . ?
C20 C23' 1.54(2) . ?
C20 C22 1.541(8) . ?
C24 C25 1.39 . ?
C24 C29 1.39 . ?
C25 C26 1.39 . ?
C26 C27 1.39 . ?
C27 C28 1.39 . ?
C28 C29 1.39 . ?
C30 C31 1.39 . ?
C30 C35 1.39 . ?
C31 C32 1.39 . ?
C32 C33 1.39 . ?
C33 C34 1.39 . ?
C34 C35 1.39 . ?
N40 C41 1.22(2) . ?
C41 C41 1.42(2) 3_575 ?
